data_7241286
loop_
_publ_author_name
'Zhu, Bin'
'Huang, Guimei'
'He, Yanni'
'Xie, Jisheng'
'He, Tao'
'Wang, Junli'
'Zong, Ziao'

_publ_section_title
;
 Synthesis and characterization of MOFs constructed from
 5-(benzimidazole-1-yl)isophthalic acid and highly selective fluorescence
 detection of Fe(iii) and Cr(vi) in water
;
_journal_issue 57
_journal_name_full 'RSC Advances'
_journal_page_first 34943
_journal_page_last 34952
_journal_paper_doi 10.1039/D0RA06529C
_journal_volume 10
_journal_year 2020
_chemical_formula_moiety '0.5(C60 H32 N8 Ni2 O16), 2(C4 H9 N O)'
_chemical_formula_sum 'C38 H34 N6 Ni O10'
_chemical_formula_weight 793.42
_space_group_crystal_system monoclinic
_space_group_IT_number 15
_space_group_name_Hall '-C 2yc'
_space_group_name_H-M_alt 'C 1 2/c 1'
_atom_sites_solution_hydrogens geom
_atom_sites_solution_primary dual
_audit_creation_date 2018-04-03
_audit_creation_method
;
Olex2 1.2
(compiled 2017.08.10 svn.r3458 for OlexSys, GUI svn.r5381)
;
_audit_update_record
;
2019-02-27 deposited with the CCDC.	2020-09-14 downloaded from the CCDC.
;
_cell_angle_alpha 90
_cell_angle_beta 118.415(4)
_cell_angle_gamma 90
_cell_formula_units_Z 4
_cell_length_a 22.951(5)
_cell_length_b 10.686(2)
_cell_length_c 16.444(3)
_cell_measurement_reflns_used 2168
_cell_measurement_temperature 173
_cell_measurement_theta_max 24.17
_cell_measurement_theta_min 2.30
_cell_volume 3547.1(12)
_computing_cell_refinement 'SAINT v8.34A (Bruker, 2013)'
_computing_data_reduction 'SAINT v8.34A (Bruker, 2013)'
_computing_molecular_graphics 'Olex2 (Dolomanov et al., 2009)'
_computing_publication_material 'Olex2 (Dolomanov et al., 2009)'
_computing_structure_refinement 'ShelXL (Sheldrick, 2015)'
_computing_structure_solution 'ShelXT (Sheldrick, 2015)'
_diffrn_ambient_temperature 173
_diffrn_measured_fraction_theta_full 0.997
_diffrn_measured_fraction_theta_max 0.994
_diffrn_measurement_device_type 'Bruker APEX-II CCD'
_diffrn_measurement_method '\f and \w scans'
_diffrn_radiation_type MoK\a
_diffrn_radiation_wavelength 0.71073
_diffrn_reflns_av_R_equivalents 0.0727
_diffrn_reflns_av_unetI/netI 0.0678
_diffrn_reflns_Laue_measured_fraction_full 0.997
_diffrn_reflns_Laue_measured_fraction_max 0.994
_diffrn_reflns_limit_h_max 28
_diffrn_reflns_limit_h_min -28
_diffrn_reflns_limit_k_max 13
_diffrn_reflns_limit_k_min -13
_diffrn_reflns_limit_l_max 20
_diffrn_reflns_limit_l_min -19
_diffrn_reflns_number 14446
_diffrn_reflns_point_group_measured_fraction_full 0.997
_diffrn_reflns_point_group_measured_fraction_max 0.994
_diffrn_reflns_theta_full 25.242
_diffrn_reflns_theta_max 26.376
_diffrn_reflns_theta_min 2.018
_diffrn_standards_number 0
_exptl_absorpt_coefficient_mu 0.617
_exptl_absorpt_correction_T_max 0.7454
_exptl_absorpt_correction_T_min 0.6682
_exptl_absorpt_correction_type multi-scan
_exptl_absorpt_process_details
'SADABS-2014/5 (Bruker,2014/5) was used for absorption correction. wR2(int) was 0.0792 before and 0.0665 after correction. The Ratio of minimum to maximum transmission is 0.8964. The \l/2 correction factor is 0.00150.'
_exptl_crystal_colour colourless
_exptl_crystal_colour_primary colourless
_exptl_crystal_density_diffrn 1.486
_exptl_crystal_description block
_exptl_crystal_F_000 1648
_exptl_crystal_size_max 0.28
_exptl_crystal_size_mid 0.15
_exptl_crystal_size_min 0.12
_refine_diff_density_max 0.577
_refine_diff_density_min -0.292
_refine_diff_density_rms 0.081
_refine_ls_extinction_method none
_refine_ls_goodness_of_fit_ref 1.075
_refine_ls_hydrogen_treatment constr
_refine_ls_matrix_type full
_refine_ls_number_parameters 252
_refine_ls_number_reflns 3621
_refine_ls_number_restraints 24
_refine_ls_restrained_S_all 1.071
_refine_ls_R_factor_all 0.0714
_refine_ls_R_factor_gt 0.0513
_refine_ls_shift/su_max 0.000
_refine_ls_shift/su_mean 0.000
_refine_ls_structure_factor_coef Fsqd
_refine_ls_weighting_details 'w=1/[\s^2^(Fo^2^)+(0.0440P)^2^+6.6610P] where P=(Fo^2^+2Fc^2^)/3'
_refine_ls_weighting_scheme calc
_refine_ls_wR_factor_gt 0.1154
_refine_ls_wR_factor_ref 0.1256
_reflns_Friedel_coverage 0.000
_reflns_number_gt 2795
_reflns_number_total 3621
_reflns_threshold_expression 'I > 2\s(I)'
_cod_data_source_file d0ra06529c2.cif
_cod_data_source_block mo_20180272-zghy-1_0m
_cod_depositor_comments 'Adding full bibliography for 7241286--7241289.cif.'
_cod_original_cell_volume 3547.3(13)
_cod_database_code 7241286
_shelx_shelxl_version_number 2014/7
_shelx_space_group_comment
;
The symmetry employed for this shelxl refinement is uniquely defined
by the following loop, which should always be used as a source of
symmetry information in preference to the above space-group names.
They are only intended as comments.
;
_shelx_estimated_absorpt_t_max 0.930
_shelx_estimated_absorpt_t_min 0.846
_olex2_refinement_description
;
1. Fixed Uiso
 At 1.2 times of:
  All C(H) groups
 At 1.5 times of:
  All C(H,H,H) groups
2. Uiso/Uaniso restraints and constraints
Uanis(C19) \\sim Ueq, Uanis(O5) \\sim Ueq, Uanis(C17) \\sim Ueq, Uanis(C16)
\\sim Ueq: with sigma of 0.1 and sigma for terminal atoms of 0.2
3.a Aromatic/amide H refined with riding coordinates:
 C9(H9), C11(H11), C7(H7), C13(H13), C2(H2), C5(H5), C4(H4), C3(H3)
3.b Idealised Me refined as rotating group:
 C19(H19A,H19B,H19C), C16(H16A,H16B,H16C), C17(H17A,H17B,H17C)
;
_olex2_submission_special_instructions 'No special instructions were received'

loop_
_space_group_symop_operation_xyz
'x, y, z'
'-x, y, -z+1/2'
'x+1/2, y+1/2, z'
'-x+1/2, y+1/2, -z+1/2'
'-x, -y, -z'
'x, -y, z-1/2'
'-x+1/2, -y+1/2, -z'
'x+1/2, -y+1/2, z-1/2'

loop_
_atom_site_label
_atom_site_type_symbol
_atom_site_fract_x
_atom_site_fract_y
_atom_site_fract_z
_atom_site_U_iso_or_equiv
_atom_site_adp_type
_atom_site_occupancy
_atom_site_site_symmetry_order
_atom_site_calc_flag
_atom_site_refinement_flags_posn
_atom_site_refinement_flags_adp
_atom_site_refinement_flags_occupancy
_atom_site_disorder_assembly
_atom_site_disorder_group
Ni1 Ni 0.5000 0.21073(5) 0.7500 0.01399(16) Uani 1 2 d S T P . .
O4 O 0.55984(12) 0.77127(18) 0.39494(15) 0.0221(5) Uani 1 1 d . . . . .
O2 O 0.55121(11) 1.07106(18) 0.72146(15) 0.0216(5) Uani 1 1 d . . . . .
O3 O 0.58435(14) 0.96303(19) 0.45718(16) 0.0312(6) Uani 1 1 d . . . . .
O1 O 0.58128(13) 0.9226(2) 0.83006(16) 0.0313(6) Uani 1 1 d . . . . .
N1 N 0.58369(13) 0.5188(2) 0.68161(18) 0.0175(6) Uani 1 1 d . . . . .
N2 N 0.55856(13) 0.3439(2) 0.73328(17) 0.0165(5) Uani 1 1 d . . . . .
C8 C 0.57664(15) 0.6476(3) 0.6519(2) 0.0164(6) Uani 1 1 d . . . . .
C12 C 0.57128(15) 0.8059(3) 0.5454(2) 0.0157(6) Uani 1 1 d . . . . .
C9 C 0.57423(16) 0.7383(3) 0.7108(2) 0.0182(7) Uani 1 1 d . . . . .
H9 H 0.5761 0.7145 0.7677 0.022 Uiso 1 1 calc R . . . .
C14 C 0.57122(16) 0.8466(3) 0.4580(2) 0.0184(7) Uani 1 1 d . . . . .
C11 C 0.56734(15) 0.8969(3) 0.6033(2) 0.0163(6) Uani 1 1 d . . . . .
H11 H 0.5634 0.9826 0.5861 0.020 Uiso 1 1 calc R . . . .
C6 C 0.62701(16) 0.3500(3) 0.7692(2) 0.0211(7) Uani 1 1 d . . . . .
C10 C 0.56906(15) 0.8635(3) 0.6862(2) 0.0169(6) Uani 1 1 d . . . . .
C7 C 0.53534(16) 0.4462(3) 0.6828(2) 0.0172(7) Uani 1 1 d . . . . .
H7 H 0.4896 0.4669 0.6506 0.021 Uiso 1 1 calc R . . . .
C13 C 0.57558(15) 0.6793(3) 0.5693(2) 0.0179(7) Uani 1 1 d . . . . .
H13 H 0.5777 0.6165 0.5300 0.021 Uiso 1 1 calc R . . . .
C15 C 0.56672(16) 0.9613(3) 0.7499(2) 0.0186(7) Uani 1 1 d . . . . .
C1 C 0.64341(16) 0.4598(3) 0.7376(2) 0.0211(7) Uani 1 1 d . . . . .
C2 C 0.70841(18) 0.4942(3) 0.7632(3) 0.0339(9) Uani 1 1 d . . . . .
H2 H 0.7184 0.5686 0.7407 0.041 Uiso 1 1 calc R . . . .
C5 C 0.67759(19) 0.2697(3) 0.8287(3) 0.0329(9) Uani 1 1 d . . . . .
H5 H 0.6678 0.1944 0.8505 0.040 Uiso 1 1 calc R . . . .
N3 N 0.7017(2) 0.3786(4) 0.5415(3) 0.0573(10) Uani 1 1 d . . . . .
C4 C 0.7418(2) 0.3033(4) 0.8544(3) 0.0449(11) Uani 1 1 d . . . . .
H4 H 0.7768 0.2500 0.8948 0.054 Uiso 1 1 calc R . . . .
O5 O 0.5979(2) 0.4271(4) 0.4498(3) 0.1121(18) Uani 1 1 d . U . . .
C3 C 0.7574(2) 0.4147(4) 0.8227(3) 0.0457(11) Uani 1 1 d . . . . .
H3 H 0.8025 0.4351 0.8428 0.055 Uiso 1 1 calc R . . . .
C18 C 0.6389(2) 0.3572(4) 0.5087(4) 0.0586(13) Uani 1 1 d . . . . .
C19 C 0.6168(3) 0.2472(5) 0.5443(5) 0.086(2) Uani 1 1 d . U . . .
H19A H 0.6316 0.1695 0.5283 0.129 Uiso 1 1 calc GR . . . .
H19B H 0.5684 0.2472 0.5162 0.129 Uiso 1 1 calc GR . . . .
H19C H 0.6360 0.2534 0.6116 0.129 Uiso 1 1 calc GR . . . .
C16 C 0.7546(3) 0.3017(6) 0.6122(4) 0.088(2) Uani 1 1 d . U . . .
H16A H 0.7707 0.3412 0.6729 0.131 Uiso 1 1 calc GR . . . .
H16B H 0.7912 0.2943 0.5976 0.131 Uiso 1 1 calc GR . . . .
H16C H 0.7373 0.2182 0.6132 0.131 Uiso 1 1 calc GR . . . .
C17 C 0.7235(4) 0.4879(5) 0.5102(5) 0.097(2) Uani 1 1 d . U . . .
H17A H 0.7485 0.4607 0.4789 0.146 Uiso 1 1 calc GR . . . .
H17B H 0.7519 0.5400 0.5636 0.146 Uiso 1 1 calc GR . . . .
H17C H 0.6848 0.5364 0.4672 0.146 Uiso 1 1 calc GR . . . .

loop_
_atom_site_aniso_label
_atom_site_aniso_U_11
_atom_site_aniso_U_22
_atom_site_aniso_U_33
_atom_site_aniso_U_23
_atom_site_aniso_U_13
_atom_site_aniso_U_12
Ni1 0.0244(3) 0.0070(3) 0.0131(3) 0.000 0.0110(3) 0.000
O4 0.0376(14) 0.0157(11) 0.0142(12) -0.0027(9) 0.0135(11) 0.0003(10)
O2 0.0336(14) 0.0116(10) 0.0256(13) 0.0020(9) 0.0190(11) 0.0034(9)
O3 0.0595(18) 0.0136(11) 0.0226(14) -0.0015(9) 0.0213(13) -0.0105(11)
O1 0.0575(18) 0.0221(12) 0.0194(13) 0.0019(10) 0.0224(13) 0.0112(11)
N1 0.0269(15) 0.0093(12) 0.0194(15) 0.0008(10) 0.0136(12) 0.0007(10)
N2 0.0218(14) 0.0105(12) 0.0171(14) 0.0033(10) 0.0091(12) 0.0005(10)
C8 0.0223(17) 0.0085(14) 0.0183(17) 0.0032(12) 0.0097(14) 0.0004(12)
C12 0.0224(17) 0.0131(14) 0.0141(16) 0.0016(12) 0.0107(14) 0.0001(12)
C9 0.0258(17) 0.0157(15) 0.0158(17) 0.0018(12) 0.0121(14) 0.0003(12)
C14 0.0255(17) 0.0145(14) 0.0149(17) 0.0018(12) 0.0095(14) 0.0013(13)
C11 0.0198(16) 0.0109(14) 0.0173(17) 0.0024(12) 0.0081(14) 0.0009(12)
C6 0.0278(19) 0.0141(15) 0.0245(19) 0.0023(13) 0.0151(15) 0.0042(13)
C10 0.0219(17) 0.0137(14) 0.0168(17) -0.0002(12) 0.0106(14) 0.0010(12)
C7 0.0235(17) 0.0134(14) 0.0151(17) -0.0003(12) 0.0094(14) -0.0008(12)
C13 0.0242(17) 0.0117(14) 0.0191(17) -0.0024(12) 0.0113(14) -0.0009(12)
C15 0.0255(18) 0.0147(15) 0.0184(18) -0.0008(12) 0.0128(15) -0.0001(13)
C1 0.0238(18) 0.0155(15) 0.0253(19) 0.0021(13) 0.0129(15) 0.0029(13)
C2 0.032(2) 0.0237(18) 0.049(3) 0.0072(16) 0.0213(19) 0.0002(15)
C5 0.038(2) 0.0212(18) 0.041(2) 0.0121(15) 0.0191(19) 0.0073(15)
N3 0.054(3) 0.058(3) 0.052(3) -0.0060(19) 0.019(2) -0.002(2)
C4 0.030(2) 0.035(2) 0.066(3) 0.019(2) 0.019(2) 0.0138(17)
O5 0.073(3) 0.077(3) 0.114(4) 0.002(3) -0.013(3) 0.044(2)
C3 0.022(2) 0.042(2) 0.068(3) 0.015(2) 0.018(2) 0.0020(17)
C18 0.046(3) 0.047(3) 0.067(3) -0.022(2) 0.015(3) 0.006(2)
C19 0.100(5) 0.054(3) 0.132(6) -0.035(3) 0.077(5) -0.031(3)
C16 0.063(4) 0.109(5) 0.058(4) -0.003(3) 0.002(3) 0.030(4)
C17 0.130(6) 0.065(4) 0.117(6) -0.021(4) 0.075(5) -0.042(4)

loop_
_atom_type_symbol
_atom_type_description
_atom_type_scat_dispersion_real
_atom_type_scat_dispersion_imag
_atom_type_scat_source
C C 0.0033 0.0016 'International Tables Vol C Tables 4.2.6.8 and 6.1.1.4'
H H 0.0000 0.0000 'International Tables Vol C Tables 4.2.6.8 and 6.1.1.4'
N N 0.0061 0.0033 'International Tables Vol C Tables 4.2.6.8 and 6.1.1.4'
Ni Ni 0.3393 1.1124 'International Tables Vol C Tables 4.2.6.8 and 6.1.1.4'
O O 0.0106 0.0060 'International Tables Vol C Tables 4.2.6.8 and 6.1.1.4'

loop_
_geom_angle_atom_site_label_1
_geom_angle_atom_site_label_2
_geom_angle_atom_site_label_3
_geom_angle
_geom_angle_site_symmetry_1
_geom_angle_site_symmetry_3
_geom_angle_publ_flag
O4 Ni1 O4 169.58(11) 6_566 5_666 ?
O2 Ni1 O4 100.66(9) 1_545 6_566 ?
O2 Ni1 O4 100.66(9) 2_646 5_666 ?
O2 Ni1 O4 86.84(9) 2_646 6_566 ?
O2 Ni1 O4 86.84(9) 1_545 5_666 ?
O2 Ni1 O2 88.67(12) 2_646 1_545 ?
N2 Ni1 O4 88.44(9) 2_656 5_666 ?
N2 Ni1 O4 84.38(9) 2_656 6_566 ?
N2 Ni1 O4 84.38(9) . 5_666 ?
N2 Ni1 O4 88.43(9) . 6_566 ?
N2 Ni1 O2 174.52(10) 2_656 1_545 ?
N2 Ni1 O2 89.49(9) . 1_545 ?
N2 Ni1 O2 174.52(10) . 2_646 ?
N2 Ni1 O2 89.49(9) 2_656 2_646 ?
N2 Ni1 N2 92.80(14) . 2_656 ?
C14 O4 Ni1 130.4(2) . 5_666 ?
C15 O2 Ni1 132.6(2) . 1_565 ?
C7 N1 C8 126.0(3) . . ?
C7 N1 C1 106.7(2) . . ?
C1 N1 C8 125.0(3) . . ?
C6 N2 Ni1 130.57(19) . . ?
C7 N2 Ni1 124.1(2) . . ?
C7 N2 C6 105.3(2) . . ?
C9 C8 N1 117.6(3) . . ?
C13 C8 N1 120.7(3) . . ?
C13 C8 C9 121.6(3) . . ?
C11 C12 C14 118.8(2) . . ?
C11 C12 C13 120.0(3) . . ?
C13 C12 C14 121.2(3) . . ?
C10 C9 C8 119.7(3) . . ?
O4 C14 O3 125.4(3) . . ?
O4 C14 C12 121.1(3) . . ?
O3 C14 C12 113.5(3) . . ?
C10 C11 C12 120.6(3) . . ?
N2 C6 C1 109.2(3) . . ?
N2 C6 C5 131.4(3) . . ?
C5 C6 C1 119.4(3) . . ?
C9 C10 C11 119.5(3) . . ?
C9 C10 C15 119.7(3) . . ?
C11 C10 C15 120.8(3) . . ?
N2 C7 N1 113.1(3) . . ?
C8 C13 C12 118.5(3) . . ?
O2 C15 O1 125.7(3) . . ?
O2 C15 C10 119.4(3) . . ?
O1 C15 C10 114.9(3) . . ?
N1 C1 C6 105.7(3) . . ?
N1 C1 C2 131.2(3) . . ?
C2 C1 C6 123.0(3) . . ?
C3 C2 C1 116.5(3) . . ?
C4 C5 C6 117.8(3) . . ?
C18 N3 C16 124.5(5) . . ?
C18 N3 C17 119.7(5) . . ?
C17 N3 C16 115.7(5) . . ?
C5 C4 C3 122.0(4) . . ?
C2 C3 C4 121.2(4) . . ?
N3 C18 C19 119.3(5) . . ?
O5 C18 N3 120.2(5) . . ?
O5 C18 C19 120.5(5) . . ?

loop_
_geom_bond_atom_site_label_1
_geom_bond_atom_site_label_2
_geom_bond_distance
_geom_bond_site_symmetry_2
_geom_bond_publ_flag
Ni1 O4 2.119(2) 5_666 ?
Ni1 O4 2.119(2) 6_566 ?
Ni1 O2 2.087(2) 2_646 ?
Ni1 O2 2.087(2) 1_545 ?
Ni1 N2 2.064(2) 2_656 ?
Ni1 N2 2.064(2) . ?
O4 Ni1 2.119(2) 5_666 ?
O4 C14 1.239(4) . ?
O2 Ni1 2.087(2) 1_565 ?
O2 C15 1.251(3) . ?
O3 C14 1.282(4) . ?
O1 C15 1.265(4) . ?
N1 C8 1.444(3) . ?
N1 C7 1.361(4) . ?
N1 C1 1.386(4) . ?
N2 C6 1.392(4) . ?
N2 C7 1.322(4) . ?
C8 C9 1.390(4) . ?
C8 C13 1.388(4) . ?
C12 C14 1.500(4) . ?
C12 C11 1.395(4) . ?
C12 C13 1.399(4) . ?
C9 C10 1.387(4) . ?
C11 C10 1.391(4) . ?
C6 C1 1.406(4) . ?
C6 C5 1.400(5) . ?
C10 C15 1.499(4) . ?
C1 C2 1.393(5) . ?
C2 C3 1.377(5) . ?
C5 C4 1.373(5) . ?
N3 C18 1.296(6) . ?
N3 C16 1.469(6) . ?
N3 C17 1.457(6) . ?
C4 C3 1.412(5) . ?
O5 C18 1.231(6) . ?
C18 C19 1.504(7) . ?
